data_7133253
loop_
_publ_author_name
'Wu, Simei'
'Tao, Wei'
'Wang, Tao'
'Xu, Jieqiong'
'Wei, Peifa'

_publ_section_title
;
 A crown ether embedded responsive &#x3c0;-gelator for transition from a
 one-component gel to a two-component gel.
;
_journal_issue 63
_journal_name_full 'Chemical communications (Cambridge, England)'
_journal_page_first 8232
_journal_page_last 8235
_journal_paper_doi 10.1039/d4cc02867h
_journal_volume 60
_journal_year 2024
_chemical_formula_moiety 'C37 H42 N2 O12, C2 H3 N'
_chemical_formula_sum 'C39 H45 N3 O12'
_chemical_formula_weight 747.78
_space_group_crystal_system monoclinic
_space_group_IT_number 14
_space_group_name_Hall '-P 2ybc'
_space_group_name_H-M_alt 'P 1 21/c 1'
_atom_sites_solution_hydrogens geom
_atom_sites_solution_primary dual
_audit_creation_date 2023-12-04
_audit_creation_method
;
Olex2 1.2
(compiled 2018.05.29 svn.r3508 for OlexSys, GUI svn.r5506)
;
_audit_update_record
;
2024-06-04 deposited with the CCDC.	2024-07-01 downloaded from the CCDC.
;
_cell_angle_alpha 90
_cell_angle_beta 95.419(4)
_cell_angle_gamma 90
_cell_formula_units_Z 4
_cell_length_a 16.1387(8)
_cell_length_b 28.3321(11)
_cell_length_c 8.3321(4)
_cell_measurement_reflns_used 16942
_cell_measurement_temperature 120
_cell_measurement_theta_max 69.45
_cell_measurement_theta_min 4.16
_cell_volume 3792.8(3)
_computing_molecular_graphics 'Olex2 (Dolomanov et al., 2009)'
_computing_publication_material 'Olex2 (Dolomanov et al., 2009)'
_computing_structure_refinement 'ShelXL (Sheldrick, 2015)'
_computing_structure_solution 'ShelXT (Sheldrick, 2015)'
_diffrn_ambient_temperature 120
_diffrn_measured_fraction_theta_full 0.992
_diffrn_measured_fraction_theta_max 0.992
_diffrn_measurement_device_type 'STOE STADIVARI'
_diffrn_radiation_type CuK\a
_diffrn_radiation_wavelength 1.54186
_diffrn_reflns_av_R_equivalents 0.0707
_diffrn_reflns_av_unetI/netI 0.0547
_diffrn_reflns_Laue_measured_fraction_full 0.992
_diffrn_reflns_Laue_measured_fraction_max 0.992
_diffrn_reflns_limit_h_max 18
_diffrn_reflns_limit_h_min -18
_diffrn_reflns_limit_k_max 29
_diffrn_reflns_limit_k_min -32
_diffrn_reflns_limit_l_max 5
_diffrn_reflns_limit_l_min -9
_diffrn_reflns_number 22418
_diffrn_reflns_point_group_measured_fraction_full 0.992
_diffrn_reflns_point_group_measured_fraction_max 0.992
_diffrn_reflns_theta_full 62.484
_diffrn_reflns_theta_max 62.484
_diffrn_reflns_theta_min 4.161
_exptl_absorpt_coefficient_mu 0.812
_exptl_crystal_colour 'clear light black'
_exptl_crystal_colour_lustre clear
_exptl_crystal_colour_modifier light
_exptl_crystal_colour_primary black
_exptl_crystal_density_diffrn 1.310
_exptl_crystal_description plate
_exptl_crystal_F_000 1584
_exptl_crystal_size_max 0.3
_exptl_crystal_size_mid 0.2
_exptl_crystal_size_min 0.1
_refine_diff_density_max 0.611
_refine_diff_density_min -0.283
_refine_diff_density_rms 0.107
_refine_ls_extinction_method none
_refine_ls_goodness_of_fit_ref 0.968
_refine_ls_hydrogen_treatment constr
_refine_ls_matrix_type full
_refine_ls_number_parameters 488
_refine_ls_number_reflns 6008
_refine_ls_number_restraints 0
_refine_ls_restrained_S_all 0.968
_refine_ls_R_factor_all 0.1257
_refine_ls_R_factor_gt 0.0992
_refine_ls_shift/su_max 0.000
_refine_ls_shift/su_mean 0.000
_refine_ls_structure_factor_coef Fsqd
_refine_ls_weighting_details 'w=1/[\s^2^(Fo^2^)+(0.2000P)^2^] where P=(Fo^2^+2Fc^2^)/3'
_refine_ls_weighting_scheme calc
_refine_ls_wR_factor_gt 0.2340
_refine_ls_wR_factor_ref 0.2641
_reflns_Friedel_coverage 0.000
_reflns_number_gt 3901
_reflns_number_total 6008
_reflns_threshold_expression 'I > 2\s(I)'
_cod_data_source_file d4cc02867h2.cif
_cod_data_source_block 1117-3
_cod_depositor_comments 'Adding full bibliography for 7133253--7133254.cif.'
_cod_database_code 7133253
_shelx_shelxl_version_number 2018/3
_shelx_space_group_comment
;
The symmetry employed for this shelxl refinement is uniquely defined
by the following loop, which should always be used as a source of
symmetry information in preference to the above space-group names.
They are only intended as comments.
;
_shelx_estimated_absorpt_t_max 0.923
_shelx_estimated_absorpt_t_min 0.793
_olex2_refinement_description
;
1. Fixed Uiso
 At 1.2 times of:
  All C(H) groups, All C(H,H) groups
 At 1.5 times of:
  All C(H,H,H) groups
2.a Secondary CH2 refined with riding coordinates:
 C00R(H00A,H00B), C00T(H00C,H00D), C00Y(H00E,H00F), C010(H01A,H01B), C011(H01C,
 H01D), C015(H01E,H01F), C017(H01G,H01H), C018(H01I,H01J), C01A(H01K,H01L),
 C01B(H01M,H01N), C01C(H01O,H01P), C01D(H01Q,H01R), C01E(H01S,H01T), C01F(H01U,
 H01V), C01G(H01W,H01X), C01H(H01Y,H)
2.b Aromatic/amide H refined with riding coordinates:
 C00J(H00J), C00K(H00K), C00O(H00O), C00P(H00P), C00W(H00W), C00X(H00X),
 C012(H012), C014(H014), C016(H016), C019(H019)
2.c Idealised Me refined as rotating group:
 C01I(H01Z,HA,HB)
;
_olex2_submission_special_instructions 'No special instructions were received'

loop_
_space_group_symop_operation_xyz
'x, y, z'
'-x, y+1/2, -z+1/2'
'-x, -y, -z'
'x, -y-1/2, z-1/2'

loop_
_atom_site_label
_atom_site_type_symbol
_atom_site_fract_x
_atom_site_fract_y
_atom_site_fract_z
_atom_site_U_iso_or_equiv
_atom_site_adp_type
_atom_site_occupancy
_atom_site_site_symmetry_order
_atom_site_calc_flag
_atom_site_refinement_flags_posn
_atom_site_refinement_flags_adp
_atom_site_refinement_flags_occupancy
_atom_site_disorder_assembly
_atom_site_disorder_group
O001 O 0.55683(14) 0.70914(8) 0.3957(3) 0.0618(6) Uani 1 1 d . . . . .
O002 O 0.79817(15) 0.66091(8) 0.7185(3) 0.0635(7) Uani 1 1 d . . . . .
O003 O 0.37450(15) 0.71326(10) 0.3858(3) 0.0720(7) Uani 1 1 d . . . . .
O004 O 0.26561(16) 0.67437(11) 0.6027(3) 0.0781(8) Uani 1 1 d . . . . .
O005 O 0.38176(18) 0.52977(10) 0.8692(3) 0.0795(8) Uani 1 1 d . . . . .
O006 O 0.60521(16) 0.45183(9) 0.6464(4) 0.0804(8) Uani 1 1 d . . . . .
O007 O 0.77968(16) 0.46637(11) 0.6484(3) 0.0773(8) Uani 1 1 d . . . . .
O008 O 0.92220(17) 0.59140(10) 0.7268(4) 0.0824(8) Uani 1 1 d . . . . .
O009 O 0.25608(19) 0.60248(10) 0.8378(3) 0.0807(8) Uani 1 1 d . . . . .
O00A O 0.93762(19) 0.48778(11) 0.8139(4) 0.0876(9) Uani 1 1 d . . . . .
N00B N 1.0318(2) 0.70486(14) 1.0445(4) 0.0721(9) Uani 1 1 d . . . . .
C00C C 0.72974(18) 0.77882(11) 0.5949(4) 0.0469(7) Uani 1 1 d . . . . .
O00D O 1.0914(2) 0.71847(12) 1.1283(5) 0.1048(11) Uani 1 1 d . . . . .
C00E C 0.78008(19) 0.74299(11) 0.6748(4) 0.0471(7) Uani 1 1 d . . . . .
C00F C 0.75151(19) 0.69585(11) 0.6450(4) 0.0485(8) Uani 1 1 d . . . . .
C00G C 0.63020(19) 0.72302(11) 0.4790(4) 0.0498(8) Uani 1 1 d . . . . .
O00H O 1.0163(2) 0.66342(13) 1.0265(5) 0.1195(14) Uani 1 1 d . . . . .
C00I C 0.8189(2) 0.84011(12) 0.7202(4) 0.0549(8) Uani 1 1 d . . . . .
C00J C 0.6786(2) 0.68665(11) 0.5496(4) 0.0521(8) Uani 1 1 d . . . . .
H00J H 0.661164 0.654887 0.531960 0.062 Uiso 1 1 calc R . . . .
C00K C 0.6562(2) 0.76900(11) 0.4974(4) 0.0505(8) Uani 1 1 d . . . . .
H00K H 0.624701 0.793826 0.444842 0.061 Uiso 1 1 calc R . . . .
C00L C 0.85309(19) 0.75650(11) 0.7807(4) 0.0496(8) Uani 1 1 d . . . . .
C00M C 0.8710(2) 0.80518(11) 0.8079(4) 0.0534(8) Uani 1 1 d . . . . .
C00N C 0.4139(2) 0.48840(14) 0.8210(4) 0.0647(10) Uani 1 1 d . . . . .
C00O C 0.7536(2) 0.82695(11) 0.6165(4) 0.0517(8) Uani 1 1 d . . . . .
H00O H 0.722566 0.850537 0.556170 0.062 Uiso 1 1 calc R . . . .
C00P C 0.9089(2) 0.72400(12) 0.8614(4) 0.0544(8) Uani 1 1 d . . . . .
H00P H 0.901111 0.691077 0.844500 0.065 Uiso 1 1 calc R . . . .
C00Q C 0.9741(2) 0.73985(13) 0.9634(4) 0.0567(9) Uani 1 1 d . . . . .
C00R C 0.4228(2) 0.72298(13) 0.2575(4) 0.0610(9) Uani 1 1 d . . . . .
H00A H 0.392373 0.744905 0.180390 0.073 Uiso 1 1 calc R . . . .
H00B H 0.433542 0.693421 0.199605 0.073 Uiso 1 1 calc R . . . .
N00S N 0.8508(2) 0.92841(14) 0.7631(5) 0.0903(11) Uani 1 1 d . . . . .
C00T C 0.5036(2) 0.74475(12) 0.3230(4) 0.0590(9) Uani 1 1 d . . . . .
H00C H 0.530491 0.760126 0.234693 0.071 Uiso 1 1 calc R . . . .
H00D H 0.493241 0.769119 0.403884 0.071 Uiso 1 1 calc R . . . .
C00U C 0.8378(2) 0.88933(14) 0.7426(5) 0.0643(9) Uani 1 1 d . . . . .
C00V C 0.5299(2) 0.45241(13) 0.7074(5) 0.0642(10) Uani 1 1 d . . . . .
C00W C 0.9379(2) 0.81936(13) 0.9172(5) 0.0627(9) Uani 1 1 d . . . . .
H00W H 0.947174 0.852058 0.936569 0.075 Uiso 1 1 calc R . . . .
C00X C 0.4921(2) 0.49193(13) 0.7626(4) 0.0645(10) Uani 1 1 d . . . . .
H00X H 0.519184 0.521688 0.761089 0.077 Uiso 1 1 calc R . . . .
C00Y C 0.7800(2) 0.61265(12) 0.6817(5) 0.0640(9) Uani 1 1 d . . . . .
H00E H 0.783236 0.606704 0.565383 0.077 Uiso 1 1 calc R . . . .
H00F H 0.723209 0.604714 0.708491 0.077 Uiso 1 1 calc R . . . .
N00Z N 0.5881(3) 0.61962(16) 0.8263(6) 0.1020(13) Uani 1 1 d . . . . .
C010 C 0.8430(2) 0.58317(13) 0.7800(5) 0.0684(10) Uani 1 1 d . . . . .
H01A H 0.843531 0.591574 0.895449 0.082 Uiso 1 1 calc R . . . .
H01B H 0.828410 0.549345 0.767632 0.082 Uiso 1 1 calc R . . . .
C011 C 0.6429(2) 0.49506(14) 0.6087(5) 0.0694(10) Uani 1 1 d . . . . .
H01C H 0.656529 0.513755 0.708047 0.083 Uiso 1 1 calc R . . . .
H01D H 0.604329 0.513721 0.534095 0.083 Uiso 1 1 calc R . . . .
C012 C 0.9894(2) 0.78737(14) 0.9957(5) 0.0671(10) Uani 1 1 d . . . . .
H012 H 1.034447 0.797082 1.070121 0.081 Uiso 1 1 calc R . . . .
C013 C 0.5224(3) 0.62314(14) 0.7660(5) 0.0718(10) Uani 1 1 d . . . . .
C014 C 0.3752(3) 0.44513(16) 0.8239(5) 0.0769(11) Uani 1 1 d . . . . .
H014 H 0.322306 0.442238 0.864406 0.092 Uiso 1 1 calc R . . . .
C015 C 0.2047(3) 0.67302(15) 0.7137(5) 0.0740(11) Uani 1 1 d . . . . .
H01E H 0.155706 0.655023 0.666844 0.089 Uiso 1 1 calc R . . . .
H01F H 0.186430 0.705527 0.735875 0.089 Uiso 1 1 calc R . . . .
C016 C 0.4898(3) 0.40892(14) 0.7091(5) 0.0762(11) Uani 1 1 d . . . . .
H016 H 0.515081 0.381498 0.669860 0.091 Uiso 1 1 calc R . . . .
C017 C 0.3001(3) 0.68873(17) 0.3369(5) 0.0761(11) Uani 1 1 d . . . . .
H01G H 0.312551 0.654774 0.324629 0.091 Uiso 1 1 calc R . . . .
H01H H 0.276498 0.700826 0.230785 0.091 Uiso 1 1 calc R . . . .
C018 C 0.2378(3) 0.69452(19) 0.4566(5) 0.0843(12) Uani 1 1 d . . . . .
H01I H 0.227093 0.728545 0.472298 0.101 Uiso 1 1 calc R . . . .
H01J H 0.184690 0.679514 0.414656 0.101 Uiso 1 1 calc R . . . .
C019 C 0.4142(3) 0.40606(15) 0.7672(6) 0.0840(13) Uani 1 1 d . . . . .
H019 H 0.387420 0.376241 0.768835 0.101 Uiso 1 1 calc R . . . .
C01A C 0.9986(3) 0.51755(16) 0.7631(7) 0.0937(15) Uani 1 1 d . . . . .
H01K H 0.996472 0.516516 0.644015 0.112 Uiso 1 1 calc R . . . .
H01L H 1.054081 0.506030 0.807159 0.112 Uiso 1 1 calc R . . . .
C01B C 0.2388(3) 0.65059(17) 0.8651(5) 0.0842(12) Uani 1 1 d . . . . .
H01M H 0.290573 0.666953 0.907233 0.101 Uiso 1 1 calc R . . . .
H01N H 0.198225 0.653242 0.946516 0.101 Uiso 1 1 calc R . . . .
C01C C 0.7192(3) 0.48419(17) 0.5326(5) 0.0756(11) Uani 1 1 d . . . . .
H01O H 0.706956 0.460607 0.445890 0.091 Uiso 1 1 calc R . . . .
H01P H 0.740298 0.513148 0.483762 0.091 Uiso 1 1 calc R . . . .
C01D C 0.9880(3) 0.56727(16) 0.8156(7) 0.0907(14) Uani 1 1 d . . . . .
H01Q H 0.977766 0.567355 0.930909 0.109 Uiso 1 1 calc R . . . .
H01R H 1.040465 0.584634 0.805521 0.109 Uiso 1 1 calc R . . . .
C01E C 0.3034(3) 0.52835(18) 0.9346(5) 0.0888(14) Uani 1 1 d . . . . .
H01S H 0.306526 0.507545 1.030440 0.107 Uiso 1 1 calc R . . . .
H01T H 0.259993 0.515982 0.853612 0.107 Uiso 1 1 calc R . . . .
C01F C 0.9203(3) 0.44699(17) 0.7157(7) 0.0976(15) Uani 1 1 d . . . . .
H01U H 0.902715 0.420881 0.783808 0.117 Uiso 1 1 calc R . . . .
H01V H 0.971804 0.437024 0.669486 0.117 Uiso 1 1 calc R . . . .
C01G C 0.8548(3) 0.4555(2) 0.5838(7) 0.0979(15) Uani 1 1 d . . . . .
H01W H 0.871215 0.481977 0.516044 0.118 Uiso 1 1 calc R . . . .
H01X H 0.847373 0.427002 0.515047 0.118 Uiso 1 1 calc R . . . .
C01H C 0.2829(4) 0.5778(2) 0.9806(5) 0.1021(16) Uani 1 1 d . . . . .
H01Y H 0.238350 0.577529 1.054508 0.123 Uiso 1 1 calc R . . . .
H H 0.332635 0.593224 1.036092 0.123 Uiso 1 1 calc R . . . .
C01I C 0.4407(3) 0.62796(19) 0.6861(7) 0.1000(15) Uani 1 1 d . . . . .
H01Z H 0.428813 0.601195 0.613034 0.150 Uiso 1 1 calc GR . . . .
HA H 0.437070 0.657414 0.624173 0.150 Uiso 1 1 calc GR . . . .
HB H 0.399973 0.628585 0.766262 0.150 Uiso 1 1 calc GR . . . .

loop_
_atom_site_aniso_label
_atom_site_aniso_U_11
_atom_site_aniso_U_22
_atom_site_aniso_U_33
_atom_site_aniso_U_23
_atom_site_aniso_U_13
_atom_site_aniso_U_12
O001 0.0568(14) 0.0491(13) 0.0778(15) 0.0046(11) -0.0026(11) -0.0015(10)
O002 0.0646(15) 0.0402(13) 0.0828(16) -0.0010(11) -0.0084(12) 0.0054(10)
O003 0.0611(15) 0.0952(19) 0.0588(14) 0.0023(13) 0.0008(11) -0.0173(13)
O004 0.0579(15) 0.102(2) 0.0739(16) 0.0185(14) 0.0068(13) 0.0104(14)
O005 0.0825(19) 0.0706(18) 0.0851(18) 0.0044(14) 0.0058(15) 0.0147(14)
O006 0.0604(16) 0.0603(16) 0.121(2) 0.0025(14) 0.0132(15) -0.0053(12)
O007 0.0588(15) 0.098(2) 0.0755(16) 0.0023(14) 0.0061(13) -0.0002(13)
O008 0.0666(17) 0.0700(18) 0.111(2) 0.0110(15) 0.0088(15) 0.0134(13)
O009 0.097(2) 0.084(2) 0.0632(15) 0.0114(13) 0.0189(14) 0.0265(15)
O00A 0.0735(18) 0.0745(19) 0.113(2) -0.0012(16) 0.0002(16) 0.0130(15)
N00B 0.0565(19) 0.078(2) 0.082(2) -0.0046(18) 0.0034(16) -0.0008(16)
C00C 0.0446(16) 0.0436(18) 0.0545(17) 0.0014(13) 0.0163(13) 0.0010(13)
O00D 0.077(2) 0.105(2) 0.124(3) 0.009(2) -0.0369(19) -0.0070(17)
C00E 0.0486(17) 0.0420(17) 0.0533(17) -0.0023(13) 0.0186(14) -0.0001(14)
C00F 0.0488(18) 0.0426(18) 0.0556(17) -0.0018(13) 0.0122(14) 0.0026(14)
C00G 0.0484(18) 0.0467(18) 0.0552(17) 0.0014(14) 0.0090(14) -0.0013(14)
O00H 0.114(3) 0.069(2) 0.163(3) -0.014(2) -0.053(2) 0.0189(19)
C00I 0.0539(19) 0.050(2) 0.0636(19) 0.0014(15) 0.0181(16) -0.0058(15)
C00J 0.0562(19) 0.0387(17) 0.0621(19) 0.0000(14) 0.0099(15) 0.0001(14)
C00K 0.0487(17) 0.0430(18) 0.0610(19) 0.0058(14) 0.0115(15) 0.0041(14)
C00L 0.0471(17) 0.0507(19) 0.0537(17) -0.0015(14) 0.0183(14) 0.0012(14)
C00M 0.0513(18) 0.052(2) 0.0594(19) -0.0026(15) 0.0187(15) -0.0056(15)
C00N 0.073(2) 0.063(2) 0.056(2) 0.0059(16) -0.0054(17) 0.0048(19)
C00O 0.0515(18) 0.0450(18) 0.0604(18) 0.0031(14) 0.0150(15) 0.0018(14)
C00P 0.0514(19) 0.0533(19) 0.0603(18) -0.0008(15) 0.0153(15) 0.0004(15)
C00Q 0.0480(18) 0.062(2) 0.0608(19) 0.0010(16) 0.0079(15) 0.0004(16)
C00R 0.065(2) 0.063(2) 0.0542(19) 0.0063(16) 0.0005(16) 0.0032(17)
N00S 0.084(2) 0.057(2) 0.129(3) 0.000(2) 0.007(2) -0.0126(18)
C00T 0.062(2) 0.053(2) 0.0616(19) 0.0101(15) 0.0066(16) -0.0002(16)
C00U 0.059(2) 0.050(2) 0.085(2) 0.0003(18) 0.0112(18) -0.0087(17)
C00V 0.058(2) 0.056(2) 0.076(2) 0.0052(18) -0.0051(18) -0.0022(17)
C00W 0.060(2) 0.055(2) 0.073(2) -0.0046(17) 0.0073(18) -0.0104(17)
C00X 0.061(2) 0.053(2) 0.076(2) 0.0083(17) -0.0105(18) -0.0056(17)
C00Y 0.061(2) 0.0409(19) 0.089(2) -0.0029(17) 0.0054(18) 0.0057(15)
N00Z 0.086(3) 0.100(3) 0.118(3) 0.020(2) 0.002(2) -0.019(2)
C010 0.074(3) 0.048(2) 0.084(2) -0.0001(17) 0.011(2) 0.0115(17)
C011 0.065(2) 0.065(2) 0.076(2) 0.0133(18) -0.0061(18) -0.0117(18)
C012 0.057(2) 0.068(3) 0.075(2) -0.0027(19) 0.0054(17) -0.0106(18)
C013 0.075(3) 0.062(2) 0.080(3) 0.0041(19) 0.013(2) -0.010(2)
C014 0.075(3) 0.078(3) 0.079(2) 0.013(2) 0.015(2) -0.006(2)
C015 0.069(2) 0.072(3) 0.082(3) 0.010(2) 0.017(2) 0.0175(19)
C016 0.081(3) 0.054(2) 0.096(3) 0.0056(19) 0.023(2) -0.0065(19)
C017 0.062(2) 0.100(3) 0.065(2) 0.004(2) -0.0035(18) -0.013(2)
C018 0.057(2) 0.110(3) 0.084(3) 0.015(2) 0.001(2) -0.003(2)
C019 0.094(3) 0.060(3) 0.102(3) 0.004(2) 0.028(3) -0.021(2)
C01A 0.061(2) 0.072(3) 0.149(4) -0.009(3) 0.015(3) 0.013(2)
C01B 0.083(3) 0.094(3) 0.078(3) -0.003(2) 0.023(2) 0.023(2)
C01C 0.073(3) 0.088(3) 0.064(2) 0.0095(19) -0.0027(19) -0.014(2)
C01D 0.065(2) 0.070(3) 0.132(4) -0.003(3) -0.015(2) 0.013(2)
C01E 0.108(3) 0.098(3) 0.064(2) 0.022(2) 0.023(2) 0.027(3)
C01F 0.078(3) 0.063(3) 0.152(5) -0.007(3) 0.011(3) 0.016(2)
C01G 0.073(3) 0.116(4) 0.108(3) -0.029(3) 0.019(3) -0.005(3)
C01H 0.133(4) 0.108(4) 0.069(3) 0.017(2) 0.032(3) 0.047(3)
C01I 0.076(3) 0.099(4) 0.123(4) 0.017(3) 0.001(3) 0.000(3)

loop_
_atom_type_symbol
_atom_type_description
_atom_type_scat_dispersion_real
_atom_type_scat_dispersion_imag
_atom_type_scat_source
C C 0.0181 0.0091 'International Tables Vol C Tables 4.2.6.8 and 6.1.1.4'
H H 0.0000 0.0000 'International Tables Vol C Tables 4.2.6.8 and 6.1.1.4'
N N 0.0311 0.0180 'International Tables Vol C Tables 4.2.6.8 and 6.1.1.4'
O O 0.0492 0.0322 'International Tables Vol C Tables 4.2.6.8 and 6.1.1.4'

loop_
_geom_angle_atom_site_label_1
_geom_angle_atom_site_label_2
_geom_angle_atom_site_label_3
_geom_angle
_geom_angle_site_symmetry_1
_geom_angle_site_symmetry_3
_geom_angle_publ_flag
C00G O001 C00T 118.0(3) . . ?
C00F O002 C00Y 120.6(3) . . ?
C00R O003 C017 113.1(3) . . ?
C018 O004 C015 113.6(3) . . ?
C00N O005 C01E 117.9(3) . . ?
C00V O006 C011 119.3(3) . . ?
C01C O007 C01G 112.6(3) . . ?
C010 O008 C01D 114.4(4) . . ?
C01H O009 C01B 113.1(3) . . ?
C01A O00A C01F 114.9(4) . . ?
O00D N00B O00H 122.1(4) . . ?
O00D N00B C00Q 119.1(4) . . ?
O00H N00B C00Q 118.7(3) . . ?
C00K C00C C00E 122.9(3) . . ?
C00K C00C C00O 117.9(3) . . ?
C00O C00C C00E 119.2(3) . . ?
C00C C00E C00F 115.2(3) . . ?
C00C C00E C00L 119.3(3) . . ?
C00F C00E C00L 125.5(3) . . ?
O002 C00F C00E 116.7(3) . . ?
O002 C00F C00J 122.0(3) . . ?
C00J C00F C00E 121.3(3) . . ?
O001 C00G C00J 115.1(3) . . ?
O001 C00G C00K 124.6(3) . . ?
C00K C00G C00J 120.2(3) . . ?
C00O C00I C00M 120.9(3) . . ?
C00O C00I C00U 119.7(3) . . ?
C00U C00I C00M 119.4(3) . . ?
C00F C00J C00G 121.2(3) . . ?
C00G C00K C00C 119.1(3) . . ?
C00M C00L C00E 119.5(3) . . ?
C00P C00L C00E 124.1(3) . . ?
C00P C00L C00M 116.4(3) . . ?
C00L C00M C00I 118.8(3) . . ?
C00W C00M C00I 120.3(3) . . ?
C00W C00M C00L 120.9(3) . . ?
O005 C00N C00X 115.1(3) . . ?
O005 C00N C014 125.1(4) . . ?
C014 C00N C00X 119.8(4) . . ?
C00I C00O C00C 122.0(3) . . ?
C00Q C00P C00L 120.1(3) . . ?
C00P C00Q N00B 118.6(3) . . ?
C00P C00Q C012 123.5(3) . . ?
C012 C00Q N00B 117.8(3) . . ?
O003 C00R C00T 109.2(3) . . ?
O001 C00T C00R 109.5(3) . . ?
N00S C00U C00I 177.9(4) . . ?
O006 C00V C00X 125.1(3) . . ?
O006 C00V C016 115.2(3) . . ?
C00X C00V C016 119.7(4) . . ?
C012 C00W C00M 121.4(3) . . ?
C00V C00X C00N 120.1(3) . . ?
O002 C00Y C010 107.6(3) . . ?
O008 C010 C00Y 108.9(3) . . ?
O006 C011 C01C 108.0(3) . . ?
C00W C012 C00Q 117.6(3) . . ?
N00Z C013 C01I 178.4(5) . . ?
C00N C014 C019 119.0(4) . . ?
O004 C015 C01B 110.2(3) . . ?
C019 C016 C00V 119.4(4) . . ?
O003 C017 C018 111.2(4) . . ?
O004 C018 C017 111.1(3) . . ?
C016 C019 C014 122.0(4) . . ?
O00A C01A C01D 112.3(4) . . ?
O009 C01B C015 110.0(4) . . ?
O007 C01C C011 109.6(3) . . ?
O008 C01D C01A 113.9(4) . . ?
O005 C01E C01H 107.3(4) . . ?
O00A C01F C01G 112.6(4) . . ?
O007 C01G C01F 109.5(4) . . ?
O009 C01H C01E 107.8(4) . . ?

loop_
_geom_bond_atom_site_label_1
_geom_bond_atom_site_label_2
_geom_bond_distance
_geom_bond_site_symmetry_2
_geom_bond_publ_flag
O001 C00G 1.372(4) . ?
O001 C00T 1.423(4) . ?
O002 C00F 1.355(4) . ?
O002 C00Y 1.426(4) . ?
O003 C00R 1.409(5) . ?
O003 C017 1.414(5) . ?
O004 C015 1.412(5) . ?
O004 C018 1.380(5) . ?
O005 C00N 1.358(5) . ?
O005 C01E 1.424(6) . ?
O006 C00V 1.361(5) . ?
O006 C011 1.416(5) . ?
O007 C01C 1.400(5) . ?
O007 C01G 1.407(6) . ?
O008 C010 1.412(5) . ?
O008 C01D 1.412(5) . ?
O009 C01B 1.414(6) . ?
O009 C01H 1.413(5) . ?
O00A C01A 1.392(6) . ?
O00A C01F 1.429(6) . ?
N00B O00D 1.198(4) . ?
N00B O00H 1.207(5) . ?
N00B C00Q 1.480(5) . ?
C00C C00E 1.425(5) . ?
C00C C00K 1.402(5) . ?
C00C C00O 1.424(5) . ?
C00E C00F 1.427(4) . ?
C00E C00L 1.455(5) . ?
C00F C00J 1.382(5) . ?
C00G C00J 1.389(5) . ?
C00G C00K 1.373(5) . ?
C00I C00M 1.451(5) . ?
C00I C00O 1.350(5) . ?
C00I C00U 1.436(5) . ?
C00L C00M 1.423(5) . ?
C00L C00P 1.413(5) . ?
C00M C00W 1.403(5) . ?
C00N C00X 1.398(6) . ?
C00N C014 1.378(6) . ?
C00P C00Q 1.364(5) . ?
C00Q C012 1.391(5) . ?
C00R C00T 1.498(5) . ?
N00S C00U 1.137(5) . ?
C00V C00X 1.375(6) . ?
C00V C016 1.393(5) . ?
C00W C012 1.356(5) . ?
C00Y C010 1.498(5) . ?
N00Z C013 1.133(5) . ?
C011 C01C 1.471(6) . ?
C013 C01I 1.427(7) . ?
C014 C019 1.379(6) . ?
C015 C01B 1.472(6) . ?
C016 C019 1.356(6) . ?
C017 C018 1.491(7) . ?
C01A C01D 1.490(7) . ?
C01E C01H 1.496(7) . ?
C01F C01G 1.470(8) . ?
